data_2213213
loop_
_publ_author_name
'Wang, Jia'
'You, Zhonglu'

_publ_section_title
;
 Acetato{2-[2-(diethylamino)ethyliminomethyl]-4-nitrophenolato}copper(II)
;
_journal_coeditor_code CI2329
_journal_issue 5
_journal_name_full 'Acta Crystallographica Section E'
_journal_page_first m1198
_journal_page_last m1199
_journal_paper_doi 10.1107/S1600536807013906
_journal_volume 63
_journal_year 2007
_chemical_formula_iupac '[Cu (C13 H18 N3 O3 )(C2 H3 O2)]'
_chemical_formula_sum 'C15 H21 Cu N3 O5'
_chemical_formula_weight 386.89
_chemical_name_systematic
;
 ?
;
_space_group_IT_number 14
_symmetry_cell_setting monoclinic
_symmetry_space_group_name_Hall '-P 2ybc'
_symmetry_space_group_name_H-M 'P 1 21/c 1'
_atom_sites_solution_hydrogens geom
_atom_sites_solution_primary direct
_atom_sites_solution_secondary difmap
_audit_creation_method SHELXL-97
_cell_angle_alpha 90.00
_cell_angle_beta 91.111(2)
_cell_angle_gamma 90.00
_cell_formula_units_Z 4
_cell_length_a 18.458(2)
_cell_length_b 6.5665(7)
_cell_length_c 13.8915(15)
_cell_measurement_reflns_used 5203
_cell_measurement_temperature 298(2)
_cell_measurement_theta_max 26.8
_cell_measurement_theta_min 2.7
_cell_volume 1683.4(3)
_computing_cell_refinement 'SAINT (Bruker, 1998)'
_computing_data_collection 'SMART (Bruker, 1998)'
_computing_data_reduction SAINT
_computing_molecular_graphics 'SHELXTL (Sheldrick, 1997b)'
_computing_publication_material SHELXTL
_computing_structure_refinement 'SHELXL97 (Sheldrick, 1997a)'
_computing_structure_solution 'SHELXS97 (Sheldrick, 1997a)'
_diffrn_ambient_temperature 298(2)
_diffrn_measured_fraction_theta_full 0.992
_diffrn_measured_fraction_theta_max 0.992
_diffrn_measurement_device_type 'Bruker SMART 1000 CCD area-detector'
_diffrn_measurement_method '\w scans'
_diffrn_radiation_monochromator graphite
_diffrn_radiation_source 'fine-focus sealed tube'
_diffrn_radiation_type MoK\a
_diffrn_radiation_wavelength 0.71073
_diffrn_reflns_av_R_equivalents 0.0240
_diffrn_reflns_av_sigmaI/netI 0.0250
_diffrn_reflns_limit_h_max 23
_diffrn_reflns_limit_h_min -23
_diffrn_reflns_limit_k_max 8
_diffrn_reflns_limit_k_min -8
_diffrn_reflns_limit_l_max 18
_diffrn_reflns_limit_l_min -18
_diffrn_reflns_number 13908
_diffrn_reflns_theta_full 27.50
_diffrn_reflns_theta_max 27.50
_diffrn_reflns_theta_min 1.10
_diffrn_standards_number 0
_exptl_absorpt_coefficient_mu 1.328
_exptl_absorpt_correction_T_max 0.8058
_exptl_absorpt_correction_T_min 0.6684
_exptl_absorpt_correction_type multi-scan
_exptl_absorpt_process_details '(SADABS; Sheldrick, 1996)'
_exptl_crystal_colour blue
_exptl_crystal_density_diffrn 1.527
_exptl_crystal_density_method 'not measured'
_exptl_crystal_description Block
_exptl_crystal_F_000 804
_exptl_crystal_size_max 0.33
_exptl_crystal_size_mid 0.22
_exptl_crystal_size_min 0.17
_refine_diff_density_max 0.311
_refine_diff_density_min -0.215
_refine_ls_extinction_method none
_refine_ls_goodness_of_fit_ref 1.049
_refine_ls_hydrogen_treatment constr
_refine_ls_matrix_type full
_refine_ls_number_parameters 220
_refine_ls_number_reflns 3837
_refine_ls_number_restraints 0
_refine_ls_restrained_S_all 1.049
_refine_ls_R_factor_all 0.0392
_refine_ls_R_factor_gt 0.0319
_refine_ls_shift/su_max 0.001
_refine_ls_shift/su_mean <0.001
_refine_ls_structure_factor_coef Fsqd
_refine_ls_weighting_details 'calc w=1/[\s^2^(Fo^2^)+(0.0517P)^2^+0.2764P] where P=(Fo^2^+2Fc^2^)/3'
_refine_ls_weighting_scheme calc
_refine_ls_wR_factor_gt 0.0871
_refine_ls_wR_factor_ref 0.0914
_reflns_number_gt 3241
_reflns_number_total 3837
_reflns_threshold_expression I>2\s(I)
_cod_data_source_file ci2329.cif
_cod_data_source_block I
_cod_depositor_comments
;
The following automatic conversions were performed:
'_symmetry_cell_setting' value 'Monoclinic' changed to 'monoclinic'
according to '/home/saulius/struct/CIF-dictionaries/cif_core.dic'
dictionary named 'cif_core.dic' version 2.4.1 from 2010-06-29.

Automatic conversion script
Id: cif_fix_enum 1527 2010-12-29 10:47:43Z saulius 

The following automatic conversions were performed:

'_symmetry_cell_setting' value 'Monoclinic' changed to 'monoclinic'
according to /home/saulius/struct/CIF-dictionaries/cif_core.dic
dictionary named 'cif_core.dic' version 2.4.1 from 2010-06-29.

Automatic conversion script
Id: cif_fix_values 1715 2011-07-08 13:25:40Z adriana 
;
_cod_original_sg_symbol_H-M 'P 21/c'
_cod_database_code 2213213
_cod_database_fobs_code 2213213

loop_
_symmetry_equiv_pos_as_xyz
'x, y, z'
'-x, y+1/2, -z+1/2'
'-x, -y, -z'
'x, -y-1/2, z-1/2'

loop_
_atom_site_type_symbol
_atom_site_label
_atom_site_fract_x
_atom_site_fract_y
_atom_site_fract_z
_atom_site_U_iso_or_equiv
_atom_site_adp_type
_atom_site_calc_flag
_atom_site_refinement_flags
_atom_site_occupancy
Cu Cu1 0.274745(12) 0.56701(3) 0.101548(17) 0.03922(10) Uani d . 1
O O1 0.21275(8) 0.4127(2) 0.01514(12) 0.0519(4) Uani d . 1
O O2 -0.07963(11) 0.4938(4) -0.20809(15) 0.0879(6) Uani d . 1
O O3 -0.07122(10) 0.7972(4) -0.15089(13) 0.0856(6) Uani d . 1
O O4 0.34778(7) 0.3518(2) 0.09911(10) 0.0432(3) Uani d . 1
O O5 0.37363(9) 0.5510(2) -0.02263(12) 0.0600(4) Uani d . 1
N N1 0.21315(9) 0.8047(2) 0.09508(13) 0.0491(4) Uani d . 1
N N2 0.32291(8) 0.7126(2) 0.21820(12) 0.0409(3) Uani d . 1
N N3 -0.04768(11) 0.6247(4) -0.16141(14) 0.0674(6) Uani d . 1
C C1 0.12309(11) 0.6707(3) -0.01543(15) 0.0471(5) Uani d . 1
C C2 0.15361(11) 0.4704(3) -0.02594(15) 0.0455(5) Uani d . 1
C C3 0.11430(11) 0.3303(4) -0.08465(15) 0.0537(5) Uani d . 1
H H3 0.1333 0.2008 -0.0940 0.064 Uiso calc R 1
C C4 0.04975(12) 0.3794(4) -0.12765(15) 0.0572(6) Uani d . 1
H H4 0.0245 0.2830 -0.1641 0.069 Uiso calc R 1
C C5 0.02173(12) 0.5739(4) -0.11681(15) 0.0550(6) Uani d . 1
C C6 0.05731(11) 0.7167(4) -0.06264(15) 0.0530(5) Uani d . 1
H H6 0.0377 0.8465 -0.0569 0.064 Uiso calc R 1
C C7 0.15454(11) 0.8238(3) 0.04563(17) 0.0514(5) Uani d . 1
H H7 0.1302 0.9475 0.0496 0.062 Uiso calc R 1
C C8 0.23812(13) 0.9700(3) 0.1591(2) 0.0629(7) Uani d . 1
H H8A 0.1977 1.0563 0.1764 0.075 Uiso calc R 1
H H8B 0.2739 1.0531 0.1273 0.075 Uiso calc R 1
C C9 0.27073(12) 0.8725(3) 0.24723(18) 0.0563(6) Uani d . 1
H H9A 0.2955 0.9745 0.2862 0.068 Uiso calc R 1
H H9B 0.2328 0.8124 0.2854 0.068 Uiso calc R 1
C C10 0.33972(13) 0.5724(3) 0.29960(16) 0.0523(5) Uani d . 1
H H10A 0.3564 0.6518 0.3546 0.063 Uiso calc R 1
H H10B 0.3788 0.4825 0.2814 0.063 Uiso calc R 1
C C11 0.27571(17) 0.4457(4) 0.3287(2) 0.0737(8) Uani d . 1
H H11A 0.2416 0.5301 0.3614 0.111 Uiso calc R 1
H H11B 0.2918 0.3384 0.3708 0.111 Uiso calc R 1
H H11C 0.2529 0.3880 0.2723 0.111 Uiso calc R 1
C C12 0.39181(11) 0.8016(3) 0.18075(15) 0.0494(5) Uani d . 1
H H12A 0.3803 0.8736 0.1214 0.059 Uiso calc R 1
H H12B 0.4238 0.6901 0.1647 0.059 Uiso calc R 1
C C13 0.43278(14) 0.9448(4) 0.2464(2) 0.0655(7) Uani d . 1
H H13A 0.4041 1.0644 0.2571 0.098 Uiso calc R 1
H H13B 0.4775 0.9829 0.2172 0.098 Uiso calc R 1
H H13C 0.4429 0.8786 0.3068 0.098 Uiso calc R 1
C C14 0.44233(12) 0.2461(4) -0.00268(18) 0.0614(6) Uani d . 1
H H14A 0.4566 0.2714 -0.0677 0.092 Uiso calc R 1
H H14B 0.4240 0.1097 0.0023 0.092 Uiso calc R 1
H H14C 0.4835 0.2622 0.0400 0.092 Uiso calc R 1
C C15 0.38413(10) 0.3949(3) 0.02444(14) 0.0426(4) Uani d . 1

loop_
_atom_site_aniso_label
_atom_site_aniso_U_11
_atom_site_aniso_U_22
_atom_site_aniso_U_33
_atom_site_aniso_U_12
_atom_site_aniso_U_13
_atom_site_aniso_U_23
Cu1 0.03404(14) 0.03331(14) 0.05031(16) 0.00430(8) 0.00121(10) 0.00197(9)
O1 0.0422(8) 0.0477(8) 0.0654(9) 0.0111(6) -0.0098(7) -0.0096(7)
O2 0.0643(12) 0.1269(16) 0.0714(12) -0.0018(13) -0.0264(10) 0.0077(13)
O3 0.0665(11) 0.1267(18) 0.0633(11) 0.0424(12) -0.0101(9) 0.0029(11)
O4 0.0378(7) 0.0417(7) 0.0502(8) 0.0065(6) 0.0055(6) 0.0020(6)
O5 0.0628(10) 0.0589(10) 0.0587(10) 0.0092(7) 0.0116(8) 0.0130(7)
N1 0.0415(9) 0.0334(8) 0.0721(12) 0.0034(7) -0.0046(8) 0.0039(8)
N2 0.0362(8) 0.0365(8) 0.0503(9) 0.0017(6) 0.0033(7) -0.0011(7)
N3 0.0523(12) 0.1108(18) 0.0390(10) 0.0149(13) -0.0017(9) 0.0124(11)
C1 0.0423(10) 0.0501(12) 0.0489(11) 0.0079(9) 0.0020(8) 0.0093(9)
C2 0.0408(11) 0.0512(12) 0.0446(10) 0.0062(9) 0.0049(8) 0.0015(9)
C3 0.0501(12) 0.0620(14) 0.0490(11) 0.0108(10) -0.0003(9) -0.0116(10)
C4 0.0513(13) 0.0789(16) 0.0412(11) 0.0021(11) -0.0007(9) -0.0100(11)
C5 0.0433(11) 0.0862(17) 0.0357(10) 0.0106(11) 0.0018(9) 0.0111(10)
C6 0.0480(11) 0.0618(13) 0.0493(11) 0.0125(10) 0.0020(9) 0.0124(10)
C7 0.0475(12) 0.0364(10) 0.0701(14) 0.0090(9) 0.0000(10) 0.0084(10)
C8 0.0531(14) 0.0322(10) 0.103(2) 0.0051(9) -0.0119(13) -0.0076(11)
C9 0.0473(12) 0.0445(11) 0.0772(16) 0.0070(9) 0.0019(11) -0.0156(11)
C10 0.0628(14) 0.0463(12) 0.0477(11) -0.0007(9) 0.0005(10) 0.0022(9)
C11 0.0860(19) 0.0563(15) 0.0794(18) -0.0126(13) 0.0164(15) 0.0103(12)
C12 0.0410(10) 0.0550(12) 0.0523(11) -0.0071(9) 0.0023(9) 0.0032(10)
C13 0.0575(14) 0.0663(16) 0.0726(16) -0.0190(11) 0.0011(12) -0.0059(12)
C14 0.0525(13) 0.0641(14) 0.0682(15) 0.0129(11) 0.0145(11) -0.0068(12)
C15 0.0378(10) 0.0434(10) 0.0466(11) 0.0020(8) 0.0006(8) -0.0031(8)

loop_
_atom_type_symbol
_atom_type_description
_atom_type_scat_dispersion_real
_atom_type_scat_dispersion_imag
_atom_type_scat_source
C C 0.0033 0.0016 'International Tables Vol C Tables 4.2.6.8 and 6.1.1.4'
H H 0.0000 0.0000 'International Tables Vol C Tables 4.2.6.8 and 6.1.1.4'
N N 0.0061 0.0033 'International Tables Vol C Tables 4.2.6.8 and 6.1.1.4'
O O 0.0106 0.0060 'International Tables Vol C Tables 4.2.6.8 and 6.1.1.4'
Cu Cu 0.3201 1.2651 'International Tables Vol C Tables 4.2.6.8 and 6.1.1.4'

loop_
_geom_angle_atom_site_label_1
_geom_angle_atom_site_label_2
_geom_angle_atom_site_label_3
_geom_angle
_geom_angle_publ_flag
O1 Cu1 N1 93.09(6) y
O1 Cu1 O4 90.60(6) y
N1 Cu1 O4 171.54(6) y
O1 Cu1 N2 166.21(7) y
N1 Cu1 N2 84.63(7) y
O4 Cu1 N2 93.55(6) y
C2 O1 Cu1 127.78(13) ?
C15 O4 Cu1 103.11(12) ?
C7 N1 C8 120.33(18) ?
C7 N1 Cu1 126.60(15) ?
C8 N1 Cu1 113.00(13) ?
C9 N2 C10 110.98(16) ?
C9 N2 C12 112.14(16) ?
C10 N2 C12 109.81(16) ?
C9 N2 Cu1 105.58(12) ?
C10 N2 Cu1 112.96(12) ?
C12 N2 Cu1 105.22(12) ?
O2 N3 O3 123.1(2) ?
O2 N3 C5 118.5(3) ?
O3 N3 C5 118.3(2) ?
C6 C1 C7 117.62(19) ?
C6 C1 C2 119.1(2) ?
C7 C1 C2 123.16(18) ?
O1 C2 C3 119.12(19) ?
O1 C2 C1 123.89(19) ?
C3 C2 C1 116.99(19) ?
C4 C3 C2 122.1(2) ?
C4 C3 H3 118.9 ?
C2 C3 H3 118.9 ?
C3 C4 C5 119.7(2) ?
C3 C4 H4 120.2 ?
C5 C4 H4 120.2 ?
C6 C5 C4 121.1(2) ?
C6 C5 N3 119.3(2) ?
C4 C5 N3 119.6(2) ?
C5 C6 C1 120.9(2) ?
C5 C6 H6 119.5 ?
C1 C6 H6 119.5 ?
N1 C7 C1 125.44(19) ?
N1 C7 H7 117.3 ?
C1 C7 H7 117.3 ?
N1 C8 C9 107.15(17) ?
N1 C8 H8A 110.3 ?
C9 C8 H8A 110.3 ?
N1 C8 H8B 110.3 ?
C9 C8 H8B 110.3 ?
H8A C8 H8B 108.5 ?
N2 C9 C8 109.44(19) ?
N2 C9 H9A 109.8 ?
C8 C9 H9A 109.8 ?
N2 C9 H9B 109.8 ?
C8 C9 H9B 109.8 ?
H9A C9 H9B 108.2 ?
N2 C10 C11 113.1(2) ?
N2 C10 H10A 109.0 ?
C11 C10 H10A 109.0 ?
N2 C10 H10B 109.0 ?
C11 C10 H10B 109.0 ?
H10A C10 H10B 107.8 ?
C10 C11 H11A 109.5 ?
C10 C11 H11B 109.5 ?
H11A C11 H11B 109.5 ?
C10 C11 H11C 109.5 ?
H11A C11 H11C 109.5 ?
H11B C11 H11C 109.5 ?
N2 C12 C13 116.91(18) ?
N2 C12 H12A 108.1 ?
C13 C12 H12A 108.1 ?
N2 C12 H12B 108.1 ?
C13 C12 H12B 108.1 ?
H12A C12 H12B 107.3 ?
C12 C13 H13A 109.5 ?
C12 C13 H13B 109.5 ?
H13A C13 H13B 109.5 ?
C12 C13 H13C 109.5 ?
H13A C13 H13C 109.5 ?
H13B C13 H13C 109.5 ?
C15 C14 H14A 109.5 ?
C15 C14 H14B 109.5 ?
H14A C14 H14B 109.5 ?
C15 C14 H14C 109.5 ?
H14A C14 H14C 109.5 ?
H14B C14 H14C 109.5 ?
O5 C15 O4 122.47(18) ?
O5 C15 C14 120.94(19) ?
O4 C15 C14 116.58(18) ?

loop_
_geom_bond_atom_site_label_1
_geom_bond_atom_site_label_2
_geom_bond_distance
_geom_bond_publ_flag
Cu1 O1 1.9296(15) y
Cu1 N1 1.9320(16) y
Cu1 O4 1.9539(13) y
Cu1 N2 2.0675(16) y
O1 C2 1.279(2) ?
O2 N3 1.222(3) ?
O3 N3 1.222(3) ?
O4 C15 1.278(2) ?
O5 C15 1.229(2) ?
N1 C7 1.276(3) ?
N1 C8 1.472(3) ?
N2 C9 1.486(2) ?
N2 C10 1.486(3) ?
N2 C12 1.502(2) ?
N3 C5 1.451(3) ?
C1 C6 1.402(3) ?
C1 C7 1.431(3) ?
C1 C2 1.439(3) ?
C2 C3 1.419(3) ?
C3 C4 1.361(3) ?
C3 H3 0.93 ?
C4 C5 1.387(3) ?
C4 H4 0.93 ?
C5 C6 1.363(3) ?
C6 H6 0.93 ?
C7 H7 0.93 ?
C8 C9 1.497(4) ?
C8 H8A 0.97 ?
C8 H8B 0.97 ?
C9 H9A 0.97 ?
C9 H9B 0.97 ?
C10 C11 1.506(3) ?
C10 H10A 0.97 ?
C10 H10B 0.97 ?
C11 H11A 0.96 ?
C11 H11B 0.96 ?
C11 H11C 0.96 ?
C12 C13 1.504(3) ?
C12 H12A 0.97 ?
C12 H12B 0.97 ?
C13 H13A 0.96 ?
C13 H13B 0.96 ?
C13 H13C 0.96 ?
C14 C15 1.506(3) ?
C14 H14A 0.96 ?
C14 H14B 0.96 ?
C14 H14C 0.96 ?

loop_
_geom_hbond_atom_site_label_D
_geom_hbond_atom_site_label_H
_geom_hbond_atom_site_label_A
_geom_hbond_site_symmetry_A
_geom_hbond_distance_DH
_geom_hbond_distance_HA
_geom_hbond_distance_DA
_geom_hbond_angle_DHA
C7 H7 O3 3_575 0.93 2.46 3.284(3) 148
C8 H8A O3 3_575 0.97 2.54 3.439(3) 153
C8 H8B O4 1_565 0.97 2.43 3.338(3) 157
